data_1574766
loop_
_publ_author_name
'Dassonneville, Benjamin'
'Detert, Heiner'
'Schollmeyer, Dieter'

_publ_section_title
;
 (3Z)-4-Methyl-9-(4-methylbenzenesulfonyl)-N-phenyl-3H,9H-thiopyrano[3,4-b]indol-3-imine
;
_journal_coeditor_code BT4173
_journal_issue 5
_journal_name_full IUCrData
_journal_page_first x250475
_journal_paper_doi 10.1107/S2414314625004754
_journal_volume 10
_journal_year 2025
_chemical_formula_iupac 'C25 H20 N2 O2 S2'
_chemical_formula_moiety 'C25 H20 N2 O2 S2'
_chemical_formula_sum 'C25 H20 N2 O2 S2'
_chemical_formula_weight 444.55
_chemical_name_systematic
(3<i>Z</i>)-4-Methyl-9-(4-methylbenzenesulfonyl)-<i>N</i>-phenyl-3<i>H</i>,9<i>H</i>-thiopyrano[3,4-<i>b</i>]indol-3-imine
_space_group_crystal_system triclinic
_space_group_IT_number 2
_space_group_name_Hall '-P 1'
_space_group_name_H-M_alt 'P -1'
_atom_sites_solution_hydrogens geom
_atom_sites_solution_primary direct
_audit_creation_method SHELXL-2019/3
_cell_angle_alpha 110.1289(13)
_cell_angle_beta 100.7495(16)
_cell_angle_gamma 94.2372(15)
_cell_formula_units_Z 4
_cell_length_a 9.1997(6)
_cell_length_b 15.1692(8)
_cell_length_c 16.7138(9)
_cell_measurement_reflns_used 6518
_cell_measurement_temperature 173(2)
_cell_measurement_theta_max 27.5
_cell_measurement_theta_min 2.2
_cell_volume 2127.3(2)
_computing_cell_refinement
;
SMART and SAINT (Bruker (1997)
;
_computing_data_collection
;
SMART and SAINT (Bruker (1997)
;
_computing_data_reduction
;
SMART and SAINT (Bruker (1997)
;
_computing_molecular_graphics
;
Platon (Spek, 2009)
;
_computing_structure_refinement
;
<i>SHELXL2019/2</i> (Sheldrick, 2015)
;
_computing_structure_solution
;
SIR-2004 (Altomare <i>et al.</i>, 1999)
;
_diffrn_ambient_temperature 173(2)
_diffrn_measured_fraction_theta_full 1.000
_diffrn_measured_fraction_theta_max 0.997
_diffrn_measurement_device '\k-geometry diffractometer'
_diffrn_measurement_device_type 'Bruker SMART APEXII'
_diffrn_measurement_method 'CCD scan'
_diffrn_radiation_monochromator graphite
_diffrn_radiation_type MoK\a
_diffrn_radiation_wavelength 0.71073
_diffrn_reflns_av_R_equivalents 0.0349
_diffrn_reflns_av_unetI/netI 0.0405
_diffrn_reflns_limit_h_max 12
_diffrn_reflns_limit_h_min -12
_diffrn_reflns_limit_k_max 19
_diffrn_reflns_limit_k_min -19
_diffrn_reflns_limit_l_max 22
_diffrn_reflns_limit_l_min -20
_diffrn_reflns_number 29569
_diffrn_reflns_theta_full 25.242
_diffrn_reflns_theta_max 27.903
_diffrn_reflns_theta_min 1.568
_diffrn_source 'sealed tube'
_exptl_absorpt_coefficient_mu 0.276
_exptl_absorpt_correction_type none
_exptl_crystal_colour orange
_exptl_crystal_density_diffrn 1.388
_exptl_crystal_description needle
_exptl_crystal_F_000 928
_exptl_crystal_size_max 0.400
_exptl_crystal_size_mid 0.180
_exptl_crystal_size_min 0.090
_refine_diff_density_max 0.783
_refine_diff_density_min -0.412
_refine_ls_extinction_method none
_refine_ls_goodness_of_fit_ref 1.014
_refine_ls_hydrogen_treatment constr
_refine_ls_matrix_type full
_refine_ls_number_parameters 563
_refine_ls_number_reflns 10121
_refine_ls_number_restraints 0
_refine_ls_restrained_S_all 1.014
_refine_ls_R_factor_all 0.0704
_refine_ls_R_factor_gt 0.0442
_refine_ls_shift/su_max 0.001
_refine_ls_shift/su_mean 0.000
_refine_ls_structure_factor_coef Fsqd
_refine_ls_weighting_details 'w=1/[\s^2^(Fo^2^)+(0.0548P)^2^+0.7083P] where P=(Fo^2^+2Fc^2^)/3'
_refine_ls_weighting_scheme calc
_refine_ls_wR_factor_gt 0.1063
_refine_ls_wR_factor_ref 0.1201
_reflns_number_gt 7293
_reflns_number_total 10121
_reflns_threshold_expression 'I > 2\s(I)'
_cod_data_source_file bt4173.cif
_cod_data_source_block I
_cod_database_code 1574766
_shelx_space_group_comment
;
The symmetry employed for this shelxl refinement is uniquely defined
by the following loop, which should always be used as a source of
symmetry information in preference to the above space-group names.
They are only intended as comments.
;
_shelx_estimated_absorpt_t_min 0.898
_shelx_estimated_absorpt_t_max 0.976

loop_
_space_group_symop_operation_xyz
'x, y, z'
'-x, -y, -z'

loop_
_atom_site_type_symbol
_atom_site_label
_atom_site_fract_x
_atom_site_fract_y
_atom_site_fract_z
_atom_site_U_iso_or_equiv
_atom_site_adp_type
_atom_site_calc_flag
_atom_site_occupancy
_atom_site_disorder_assembly
_atom_site_disorder_group
N N1A 0.04721(19) 0.48944(11) 0.37672(10) 0.0314(4) Uani d 1 . .
C C2A 0.0590(2) 0.58682(13) 0.43169(12) 0.0308(4) Uani d 1 . .
C C3A -0.0219(2) 0.65539(15) 0.41690(14) 0.0382(5) Uani d 1 . .
H H3A -0.091966 0.642317 0.363233 0.046 Uiso calc 1 . .
C C4A 0.0034(3) 0.74376(15) 0.48341(15) 0.0433(5) Uani d 1 . .
H H4A -0.048670 0.792537 0.474345 0.052 Uiso calc 1 . .
C C5A 0.1021(3) 0.76293(15) 0.56246(15) 0.0452(5) Uani d 1 . .
H H5A 0.114933 0.823746 0.607353 0.054 Uiso calc 1 . .
C C6A 0.1824(2) 0.69408(15) 0.57670(14) 0.0392(5) Uani d 1 . .
H H6A 0.249815 0.707268 0.631311 0.047 Uiso calc 1 . .
C C7A 0.1637(2) 0.60505(14) 0.51021(12) 0.0312(4) Uani d 1 . .
C C8A 0.2275(2) 0.51789(13) 0.50494(12) 0.0304(4) Uani d 1 . .
C C9A 0.3307(2) 0.50056(14) 0.56565(13) 0.0347(4) Uani d 1 . .
C C10A 0.3678(2) 0.40504(15) 0.55271(13) 0.0367(5) Uani d 1 . .
S S11A 0.31344(7) 0.31426(4) 0.44779(4) 0.04232(14) Uani d 1 . .
C C12A 0.1845(2) 0.35787(15) 0.38829(13) 0.0364(5) Uani d 1 . .
H H12A 0.132372 0.317313 0.331114 0.044 Uiso calc 1 . .
C C13A 0.1549(2) 0.44693(14) 0.41971(12) 0.0303(4) Uani d 1 . .
S S14A -0.01665(5) 0.44661(3) 0.26855(3) 0.03142(12) Uani d 1 . .
O O15A -0.12706(16) 0.50250(11) 0.25037(9) 0.0398(3) Uani d 1 . .
O O16A -0.05747(17) 0.34670(10) 0.24397(9) 0.0405(3) Uani d 1 . .
C C17A 0.1364(2) 0.46768(13) 0.22566(11) 0.0292(4) Uani d 1 . .
C C18A 0.1790(2) 0.55859(14) 0.22872(13) 0.0347(4) Uani d 1 . .
H H18A 0.125516 0.608657 0.253205 0.042 Uiso calc 1 . .
C C19A 0.3004(2) 0.57493(15) 0.19551(14) 0.0387(5) Uani d 1 . .
H H19A 0.330427 0.636964 0.197226 0.046 Uiso calc 1 . .
C C20A 0.3799(2) 0.50230(16) 0.15956(13) 0.0370(5) Uani d 1 . .
C C21A 0.3331(2) 0.41169(15) 0.15598(13) 0.0381(5) Uani d 1 . .
H H21A 0.385417 0.361341 0.130556 0.046 Uiso calc 1 . .
C C22A 0.2120(2) 0.39345(14) 0.18873(12) 0.0352(4) Uani d 1 . .
H H22A 0.180881 0.331184 0.186067 0.042 Uiso calc 1 . .
C C23A 0.5161(3) 0.5223(2) 0.12750(17) 0.0544(6) Uani d 1 . .
H H23A 0.606216 0.529419 0.172362 0.082 Uiso calc 1 . .
H H23B 0.513026 0.581057 0.115455 0.082 Uiso calc 1 . .
H H23C 0.517940 0.469536 0.073783 0.082 Uiso calc 1 . .
C C24A 0.4067(3) 0.57533(17) 0.65269(15) 0.0509(6) Uani d 1 . .
H H24A 0.445393 0.632492 0.643979 0.076 Uiso calc 1 . .
H H24B 0.489644 0.551405 0.680865 0.076 Uiso calc 1 . .
H H24C 0.334568 0.590850 0.689978 0.076 Uiso calc 1 . .
N N25A 0.4383(2) 0.38758(14) 0.61811(12) 0.0451(5) Uani d 1 . .
C C26A 0.4692(2) 0.29518(16) 0.60954(14) 0.0418(5) Uani d 1 . .
C C27A 0.5790(3) 0.25582(19) 0.56890(17) 0.0527(6) Uani d 1 . .
H H27A 0.631147 0.289099 0.541413 0.063 Uiso calc 1 . .
C C28A 0.6136(3) 0.1683(2) 0.5678(2) 0.0632(7) Uani d 1 . .
H H28A 0.689697 0.142053 0.539834 0.076 Uiso calc 1 . .
C C29A 0.5390(3) 0.1192(2) 0.6069(2) 0.0626(7) Uani d 1 . .
H H29A 0.562695 0.058947 0.605950 0.075 Uiso calc 1 . .
C C30A 0.4297(3) 0.1580(2) 0.64749(19) 0.0630(7) Uani d 1 . .
H H30A 0.376979 0.124022 0.674158 0.076 Uiso calc 1 . .
C C31A 0.3954(3) 0.24613(19) 0.65005(17) 0.0527(6) Uani d 1 . .
H H31A 0.321206 0.272907 0.679563 0.063 Uiso calc 1 . .
N N1B 0.5849(2) 0.11035(12) -0.03785(12) 0.0389(4) Uani d 1 . .
C C2B 0.5523(2) 0.02961(15) -0.11763(14) 0.0402(5) Uani d 1 . .
C C3B 0.4545(3) 0.01695(18) -0.19568(17) 0.0539(6) Uani d 1 . .
H H3B 0.399483 0.065558 -0.202339 0.065 Uiso calc 1 . .
C C4B 0.4397(3) -0.0698(2) -0.26406(18) 0.0616(7) Uani d 1 . .
H H4B 0.375848 -0.079614 -0.319031 0.074 Uiso calc 1 . .
C C5B 0.5149(3) -0.14121(19) -0.25407(17) 0.0594(7) Uani d 1 . .
H H5B 0.502002 -0.199723 -0.301958 0.071 Uiso calc 1 . .
C C6B 0.6093(3) -0.12937(16) -0.17531(16) 0.0487(6) Uani d 1 . .
H H6B 0.658470 -0.180031 -0.168331 0.058 Uiso calc 1 . .
C C7B 0.6317(2) -0.04174(14) -0.10569(14) 0.0380(5) Uani d 1 . .
C C8B 0.7225(2) -0.00659(13) -0.01636(13) 0.0343(4) Uani d 1 . .
C C9B 0.8153(3) -0.05090(14) 0.02560(14) 0.0390(5) Uani d 1 . .
C C10B 0.8845(3) -0.00796(14) 0.11901(14) 0.0374(5) Uani d 1 . .
S S11B 0.88750(7) 0.11530(4) 0.17585(4) 0.04207(14) Uani d 1 . .
C C12B 0.7609(3) 0.14905(14) 0.10594(14) 0.0378(5) Uani d 1 . .
H H12B 0.737776 0.211879 0.125847 0.045 Uiso calc 1 . .
C C13B 0.6941(2) 0.09021(14) 0.02483(13) 0.0342(4) Uani d 1 . .
S S14B 0.57056(6) 0.22115(4) -0.03227(4) 0.03805(13) Uani d 1 . .
O O15B 0.44857(18) 0.21419(12) -0.10166(12) 0.0539(4) Uani d 1 . .
O O16B 0.56583(18) 0.27399(11) 0.05614(11) 0.0484(4) Uani d 1 . .
C C17B 0.7374(2) 0.26277(14) -0.05261(13) 0.0333(4) Uani d 1 . .
C C18B 0.7710(3) 0.21880(15) -0.13335(16) 0.0455(6) Uani d 1 . .
H H18B 0.704340 0.166844 -0.177597 0.055 Uiso calc 1 . .
C C19B 0.9034(3) 0.25224(17) -0.14790(18) 0.0539(7) Uani d 1 . .
H H19B 0.927828 0.222265 -0.202737 0.065 Uiso calc 1 . .
C C20B 1.0015(3) 0.32839(19) -0.08460(19) 0.0526(6) Uani d 1 . .
C C21B 0.9635(3) 0.3720(2) -0.00578(17) 0.0547(7) Uani d 1 . .
H H21B 1.028335 0.425561 0.037600 0.066 Uiso calc 1 . .
C C22B 0.8327(3) 0.33931(17) 0.01124(15) 0.0443(5) Uani d 1 . .
H H22B 0.808702 0.369169 0.066237 0.053 Uiso calc 1 . .
C C23B 1.1475(3) 0.3622(3) -0.1015(2) 0.0796(10) Uani d 1 . .
H H23D 1.128407 0.370361 -0.157994 0.119 Uiso calc 1 . .
H H23E 1.215342 0.315164 -0.102407 0.119 Uiso calc 1 . .
H H23F 1.193505 0.423016 -0.054939 0.119 Uiso calc 1 . .
C C24B 0.8473(3) -0.15006(16) -0.01953(16) 0.0553(7) Uani d 1 . .
H H24D 0.755078 -0.195395 -0.037102 0.083 Uiso calc 1 . .
H H24E 0.922891 -0.166211 0.020704 0.083 Uiso calc 1 . .
H H24F 0.884531 -0.152861 -0.071463 0.083 Uiso calc 1 . .
N N25B 0.9425(2) -0.06027(13) 0.15837(12) 0.0445(5) Uani d 1 . .
C C26B 1.0101(3) -0.02585(15) 0.24820(15) 0.0414(5) Uani d 1 . .
C C27B 1.1430(3) 0.03578(17) 0.28392(17) 0.0524(6) Uani d 1 . .
H H27B 1.187374 0.062140 0.248629 0.063 Uiso calc 1 . .
C C28B 1.2118(3) 0.05929(18) 0.37085(19) 0.0610(7) Uani d 1 . .
H H28B 1.303256 0.101967 0.394939 0.073 Uiso calc 1 . .
C C29B 1.1502(4) 0.0220(2) 0.42261(18) 0.0634(8) Uani d 1 . .
H H29B 1.197866 0.038921 0.482484 0.076 Uiso calc 1 . .
C C30B 1.0187(4) -0.0402(2) 0.38730(19) 0.0676(8) Uani d 1 . .
H H30B 0.975712 -0.066580 0.423004 0.081 Uiso calc 1 . .
C C31B 0.9483(3) -0.06469(19) 0.30064(16) 0.0535(6) Uani d 1 . .
H H31B 0.857618 -0.108095 0.276788 0.064 Uiso calc 1 . .

loop_
_atom_site_aniso_label
_atom_site_aniso_U_11
_atom_site_aniso_U_22
_atom_site_aniso_U_33
_atom_site_aniso_U_12
_atom_site_aniso_U_13
_atom_site_aniso_U_23
N1A 0.0364(9) 0.0305(8) 0.0289(8) 0.0082(7) 0.0088(7) 0.0115(7)
C2A 0.0340(10) 0.0289(10) 0.0322(10) 0.0050(8) 0.0139(8) 0.0109(8)
C3A 0.0434(12) 0.0376(11) 0.0375(11) 0.0126(9) 0.0125(9) 0.0156(9)
C4A 0.0491(13) 0.0335(11) 0.0533(14) 0.0142(10) 0.0193(11) 0.0175(10)
C5A 0.0512(14) 0.0296(11) 0.0494(13) 0.0043(10) 0.0166(11) 0.0054(10)
C6A 0.0412(12) 0.0341(11) 0.0378(11) 0.0008(9) 0.0102(9) 0.0078(9)
C7A 0.0311(10) 0.0309(10) 0.0340(10) 0.0021(8) 0.0118(8) 0.0131(8)
C8A 0.0314(10) 0.0307(10) 0.0307(10) 0.0005(8) 0.0110(8) 0.0119(8)
C9A 0.0352(11) 0.0346(11) 0.0335(10) -0.0003(9) 0.0048(8) 0.0143(9)
C10A 0.0329(11) 0.0420(12) 0.0376(11) 0.0045(9) 0.0065(9) 0.0186(9)
S11A 0.0517(3) 0.0384(3) 0.0396(3) 0.0171(2) 0.0095(2) 0.0159(2)
C12A 0.0448(12) 0.0348(11) 0.0300(10) 0.0079(9) 0.0081(9) 0.0120(9)
C13A 0.0314(10) 0.0329(10) 0.0298(9) 0.0049(8) 0.0082(8) 0.0148(8)
S14A 0.0307(2) 0.0329(3) 0.0291(2) 0.00466(19) 0.00458(19) 0.0105(2)
O15A 0.0319(8) 0.0483(9) 0.0401(8) 0.0122(6) 0.0057(6) 0.0173(7)
O16A 0.0421(8) 0.0343(8) 0.0381(8) -0.0036(6) 0.0023(6) 0.0100(6)
C17A 0.0311(10) 0.0321(10) 0.0228(9) 0.0059(8) 0.0039(7) 0.0090(8)
C18A 0.0383(11) 0.0318(10) 0.0365(10) 0.0119(9) 0.0102(9) 0.0135(9)
C19A 0.0407(12) 0.0368(11) 0.0424(12) 0.0074(9) 0.0095(9) 0.0187(10)
C20A 0.0331(11) 0.0480(12) 0.0322(10) 0.0102(9) 0.0069(8) 0.0168(9)
C21A 0.0408(12) 0.0398(11) 0.0341(11) 0.0156(9) 0.0110(9) 0.0106(9)
C22A 0.0408(12) 0.0312(10) 0.0313(10) 0.0096(9) 0.0061(8) 0.0089(8)
C23A 0.0424(13) 0.0695(17) 0.0623(16) 0.0136(12) 0.0242(12) 0.0302(14)
C24A 0.0525(15) 0.0428(13) 0.0467(13) -0.0003(11) -0.0080(11) 0.0147(11)
N25A 0.0459(11) 0.0450(11) 0.0450(10) 0.0082(9) 0.0016(8) 0.0214(9)
C26A 0.0372(12) 0.0492(13) 0.0427(12) 0.0084(10) 0.0009(9) 0.0251(11)
C27A 0.0469(14) 0.0597(15) 0.0655(16) 0.0114(12) 0.0204(12) 0.0356(13)
C28A 0.0531(16) 0.0682(18) 0.086(2) 0.0261(14) 0.0291(15) 0.0396(16)
C29A 0.0554(16) 0.0615(17) 0.089(2) 0.0224(13) 0.0143(15) 0.0472(16)
C30A 0.0547(16) 0.0767(19) 0.086(2) 0.0191(14) 0.0229(14) 0.0592(17)
C31A 0.0455(14) 0.0672(16) 0.0660(16) 0.0212(12) 0.0207(12) 0.0429(14)
N1B 0.0422(10) 0.0303(9) 0.0438(10) 0.0015(8) 0.0102(8) 0.0136(8)
C2B 0.0395(12) 0.0339(11) 0.0444(12) -0.0065(9) 0.0114(10) 0.0124(10)
C3B 0.0512(15) 0.0461(14) 0.0567(15) -0.0069(11) 0.0012(12) 0.0177(12)
C4B 0.0558(16) 0.0594(17) 0.0520(15) -0.0189(13) -0.0041(12) 0.0124(13)
C5B 0.0622(17) 0.0437(14) 0.0534(15) -0.0141(13) 0.0096(13) 0.0005(12)
C6B 0.0520(14) 0.0340(12) 0.0505(13) -0.0044(10) 0.0133(11) 0.0049(10)
C7B 0.0401(12) 0.0301(10) 0.0424(12) -0.0053(9) 0.0153(9) 0.0104(9)
C8B 0.0436(12) 0.0247(9) 0.0379(11) 0.0015(8) 0.0195(9) 0.0108(8)
C9B 0.0546(14) 0.0248(10) 0.0422(12) 0.0061(9) 0.0222(10) 0.0122(9)
C10B 0.0476(12) 0.0274(10) 0.0437(12) 0.0093(9) 0.0221(10) 0.0140(9)
S11B 0.0623(4) 0.0280(3) 0.0368(3) 0.0111(2) 0.0123(2) 0.0115(2)
C12B 0.0506(13) 0.0256(10) 0.0406(11) 0.0083(9) 0.0168(10) 0.0122(9)
C13B 0.0392(11) 0.0281(10) 0.0411(11) 0.0043(8) 0.0174(9) 0.0156(9)
S14B 0.0340(3) 0.0348(3) 0.0507(3) 0.0117(2) 0.0148(2) 0.0181(2)
O15B 0.0367(9) 0.0555(10) 0.0721(11) 0.0136(8) 0.0064(8) 0.0282(9)
O16B 0.0536(10) 0.0425(9) 0.0589(10) 0.0220(7) 0.0306(8) 0.0185(8)
C17B 0.0343(11) 0.0299(10) 0.0447(11) 0.0117(8) 0.0120(9) 0.0215(9)
C18B 0.0610(15) 0.0266(10) 0.0550(14) 0.0134(10) 0.0270(12) 0.0139(10)
C19B 0.0692(17) 0.0440(13) 0.0761(17) 0.0310(13) 0.0469(15) 0.0357(13)
C20B 0.0367(12) 0.0649(16) 0.0832(19) 0.0195(12) 0.0173(12) 0.0560(15)
C21B 0.0460(14) 0.0707(17) 0.0525(14) -0.0068(12) -0.0044(11) 0.0400(14)
C22B 0.0463(13) 0.0513(13) 0.0380(11) 0.0013(11) 0.0035(10) 0.0238(11)
C23B 0.0449(16) 0.115(3) 0.121(3) 0.0202(16) 0.0284(17) 0.089(2)
C24B 0.0826(19) 0.0315(12) 0.0513(14) 0.0178(12) 0.0190(13) 0.0107(11)
N25B 0.0601(13) 0.0320(9) 0.0472(11) 0.0127(9) 0.0159(9) 0.0185(8)
C26B 0.0529(14) 0.0317(11) 0.0461(12) 0.0184(10) 0.0176(10) 0.0164(10)
C27B 0.0570(16) 0.0425(13) 0.0634(16) 0.0094(11) 0.0122(13) 0.0268(12)
C28B 0.0602(17) 0.0422(14) 0.0719(18) 0.0189(12) 0.0011(14) 0.0149(13)
C29B 0.080(2) 0.0638(17) 0.0458(14) 0.0364(16) 0.0129(14) 0.0153(13)
C30B 0.091(2) 0.074(2) 0.0540(16) 0.0278(18) 0.0371(16) 0.0303(15)
C31B 0.0611(16) 0.0536(15) 0.0526(14) 0.0145(12) 0.0261(12) 0.0196(12)

loop_
_atom_type_symbol
_atom_type_description
_atom_type_scat_dispersion_real
_atom_type_scat_dispersion_imag
_atom_type_scat_source
C C 0.0033 0.0016 'International Tables Vol C Tables 4.2.6.8 and 6.1.1.4'
H H 0.0000 0.0000 'International Tables Vol C Tables 4.2.6.8 and 6.1.1.4'
N N 0.0061 0.0033 'International Tables Vol C Tables 4.2.6.8 and 6.1.1.4'
O O 0.0106 0.0060 'International Tables Vol C Tables 4.2.6.8 and 6.1.1.4'
S S 0.1246 0.1234 'International Tables Vol C Tables 4.2.6.8 and 6.1.1.4'

loop_
_geom_angle_atom_site_label_1
_geom_angle_atom_site_label_2
_geom_angle_atom_site_label_3
_geom_angle_site_symmetry_1
_geom_angle_site_symmetry_3
_geom_angle
_geom_angle_publ_flag
C2A N1A C13A . . 107.99(15) ?
C2A N1A S14A . . 124.64(13) ?
C13A N1A S14A . . 122.07(13) ?
C3A C2A C7A . . 122.10(18) ?
C3A C2A N1A . . 128.44(18) ?
C7A C2A N1A . . 109.38(17) ?
C4A C3A C2A . . 117.4(2) ?
C4A C3A H3A . . 121.3 ?
C2A C3A H3A . . 121.3 ?
C5A C4A C3A . . 121.9(2) ?
C5A C4A H4A . . 119.1 ?
C3A C4A H4A . . 119.1 ?
C4A C5A C6A . . 120.4(2) ?
C4A C5A H5A . . 119.8 ?
C6A C5A H5A . . 119.8 ?
C5A C6A C7A . . 119.5(2) ?
C5A C6A H6A . . 120.2 ?
C7A C6A H6A . . 120.2 ?
C6A C7A C2A . . 118.70(19) ?
C6A C7A C8A . . 132.95(19) ?
C2A C7A C8A . . 108.25(16) ?
C9A C8A C13A . . 123.94(18) ?
C9A C8A C7A . . 129.66(18) ?
C13A C8A C7A . . 106.37(16) ?
C8A C9A C10A . . 121.81(18) ?
C8A C9A C24A . . 123.15(19) ?
C10A C9A C24A . . 114.91(18) ?
N25A C10A C9A . . 119.54(19) ?
N25A C10A S11A . . 120.38(17) ?
C9A C10A S11A . . 120.08(15) ?
C12A S11A C10A . . 104.78(10) ?
C13A C12A S11A . . 122.37(16) ?
C13A C12A H12A . . 118.8 ?
S11A C12A H12A . . 118.8 ?
C12A C13A N1A . . 126.85(18) ?
C12A C13A C8A . . 125.28(18) ?
N1A C13A C8A . . 107.88(16) ?
O15A S14A O16A . . 119.65(9) ?
O15A S14A N1A . . 106.32(8) ?
O16A S14A N1A . . 106.06(8) ?
O15A S14A C17A . . 109.16(9) ?
O16A S14A C17A . . 109.23(9) ?
N1A S14A C17A . . 105.46(9) ?
C18A C17A C22A . . 121.26(19) ?
C18A C17A S14A . . 118.97(15) ?
C22A C17A S14A . . 119.77(16) ?
C19A C18A C17A . . 118.71(18) ?
C19A C18A H18A . . 120.6 ?
C17A C18A H18A . . 120.6 ?
C18A C19A C20A . . 121.3(2) ?
C18A C19A H19A . . 119.4 ?
C20A C19A H19A . . 119.4 ?
C21A C20A C19A . . 118.8(2) ?
C21A C20A C23A . . 120.7(2) ?
C19A C20A C23A . . 120.5(2) ?
C22A C21A C20A . . 121.13(19) ?
C22A C21A H21A . . 119.4 ?
C20A C21A H21A . . 119.4 ?
C21A C22A C17A . . 118.87(19) ?
C21A C22A H22A . . 120.6 ?
C17A C22A H22A . . 120.6 ?
C20A C23A H23A . . 109.5 ?
C20A C23A H23B . . 109.5 ?
H23A C23A H23B . . 109.5 ?
C20A C23A H23C . . 109.5 ?
H23A C23A H23C . . 109.5 ?
H23B C23A H23C . . 109.5 ?
C9A C24A H24A . . 109.5 ?
C9A C24A H24B . . 109.5 ?
H24A C24A H24B . . 109.5 ?
C9A C24A H24C . . 109.5 ?
H24A C24A H24C . . 109.5 ?
H24B C24A H24C . . 109.5 ?
C10A N25A C26A . . 121.39(19) ?
C27A C26A C31A . . 118.9(2) ?
C27A C26A N25A . . 122.3(2) ?
C31A C26A N25A . . 118.5(2) ?
C26A C27A C28A . . 120.5(2) ?
C26A C27A H27A . . 119.7 ?
C28A C27A H27A . . 119.7 ?
C29A C28A C27A . . 120.5(3) ?
C29A C28A H28A . . 119.8 ?
C27A C28A H28A . . 119.8 ?
C28A C29A C30A . . 119.2(3) ?
C28A C29A H29A . . 120.4 ?
C30A C29A H29A . . 120.4 ?
C29A C30A C31A . . 120.9(3) ?
C29A C30A H30A . . 119.6 ?
C31A C30A H30A . . 119.6 ?
C30A C31A C26A . . 119.9(2) ?
C30A C31A H31A . . 120.0 ?
C26A C31A H31A . . 120.0 ?
C2B N1B C13B . . 107.83(17) ?
C2B N1B S14B . . 124.10(15) ?
C13B N1B S14B . . 121.76(14) ?
C3B C2B C7B . . 122.3(2) ?
C3B C2B N1B . . 128.3(2) ?
C7B C2B N1B . . 109.39(19) ?
C2B C3B C4B . . 117.4(3) ?
C2B C3B H3B . . 121.3 ?
C4B C3B H3B . . 121.3 ?
C5B C4B C3B . . 121.6(3) ?
C5B C4B H4B . . 119.2 ?
C3B C4B H4B . . 119.2 ?
C4B C5B C6B . . 120.9(2) ?
C4B C5B H5B . . 119.6 ?
C6B C5B H5B . . 119.6 ?
C5B C6B C7B . . 119.3(2) ?
C5B C6B H6B . . 120.3 ?
C7B C6B H6B . . 120.3 ?
C2B C7B C6B . . 118.5(2) ?
C2B C7B C8B . . 108.67(18) ?
C6B C7B C8B . . 132.8(2) ?
C9B C8B C13B . . 123.72(19) ?
C9B C8B C7B . . 129.98(18) ?
C13B C8B C7B . . 106.28(18) ?
C8B C9B C10B . . 122.24(18) ?
C8B C9B C24B . . 122.7(2) ?
C10B C9B C24B . . 114.99(19) ?
N25B C10B C9B . . 119.01(18) ?
N25B C10B S11B . . 121.17(17) ?
C9B C10B S11B . . 119.82(15) ?
C12B S11B C10B . . 104.57(10) ?
C13B C12B S11B . . 122.56(16) ?
C13B C12B H12B . . 118.7 ?
S11B C12B H12B . . 118.7 ?
C12B C13B N1B . . 127.04(18) ?
C12B C13B C8B . . 125.2(2) ?
N1B C13B C8B . . 107.74(17) ?
O15B S14B O16B . . 119.76(10) ?
O15B S14B N1B . . 106.28(10) ?
O16B S14B N1B . . 106.09(9) ?
O15B S14B C17B . . 109.44(10) ?
O16B S14B C17B . . 108.75(10) ?
N1B S14B C17B . . 105.57(9) ?
C22B C17B C18B . . 120.9(2) ?
C22B C17B S14B . . 119.69(17) ?
C18B C17B S14B . . 119.41(17) ?
C19B C18B C17B . . 118.5(2) ?
C19B C18B H18B . . 120.7 ?
C17B C18B H18B . . 120.7 ?
C18B C19B C20B . . 121.7(2) ?
C18B C19B H19B . . 119.2 ?
C20B C19B H19B . . 119.2 ?
C21B C20B C19B . . 118.5(2) ?
C21B C20B C23B . . 120.9(3) ?
C19B C20B C23B . . 120.6(3) ?
C20B C21B C22B . . 121.2(2) ?
C20B C21B H21B . . 119.4 ?
C22B C21B H21B . . 119.4 ?
C17B C22B C21B . . 119.2(2) ?
C17B C22B H22B . . 120.4 ?
C21B C22B H22B . . 120.4 ?
C20B C23B H23D . . 109.5 ?
C20B C23B H23E . . 109.5 ?
H23D C23B H23E . . 109.5 ?
C20B C23B H23F . . 109.5 ?
H23D C23B H23F . . 109.5 ?
H23E C23B H23F . . 109.5 ?
C9B C24B H24D . . 109.5 ?
C9B C24B H24E . . 109.5 ?
H24D C24B H24E . . 109.5 ?
C9B C24B H24F . . 109.5 ?
H24D C24B H24F . . 109.5 ?
H24E C24B H24F . . 109.5 ?
C10B N25B C26B . . 123.26(18) ?
C27B C26B C31B . . 119.0(2) ?
C27B C26B N25B . . 122.9(2) ?
C31B C26B N25B . . 117.7(2) ?
C26B C27B C28B . . 120.2(3) ?
C26B C27B H27B . . 119.9 ?
C28B C27B H27B . . 119.9 ?
C29B C28B C27B . . 120.8(3) ?
C29B C28B H28B . . 119.6 ?
C27B C28B H28B . . 119.6 ?
C28B C29B C30B . . 119.3(3) ?
C28B C29B H29B . . 120.3 ?
C30B C29B H29B . . 120.3 ?
C29B C30B C31B . . 120.8(3) ?
C29B C30B H30B . . 119.6 ?
C31B C30B H30B . . 119.6 ?
C30B C31B C26B . . 119.9(3) ?
C30B C31B H31B . . 120.0 ?
C26B C31B H31B . . 120.0 ?

loop_
_geom_bond_atom_site_label_1
_geom_bond_atom_site_label_2
_geom_bond_site_symmetry_2
_geom_bond_distance
_geom_bond_publ_flag
N1A C2A . 1.429(2) ?
N1A C13A . 1.436(2) ?
N1A S14A . 1.6659(16) ?
C2A C3A . 1.385(3) ?
C2A C7A . 1.402(3) ?
C3A C4A . 1.385(3) ?
C3A H3A . 0.9500 ?
C4A C5A . 1.380(3) ?
C4A H4A . 0.9500 ?
C5A C6A . 1.383(3) ?
C5A H5A . 0.9500 ?
C6A C7A . 1.396(3) ?
C6A H6A . 0.9500 ?
C7A C8A . 1.468(3) ?
C8A C9A . 1.364(3) ?
C8A C13A . 1.455(3) ?
C9A C10A . 1.465(3) ?
C9A C24A . 1.503(3) ?
C10A N25A . 1.283(3) ?
C10A S11A . 1.769(2) ?
S11A C12A . 1.721(2) ?
C12A C13A . 1.339(3) ?
C12A H12A . 0.9500 ?
S14A O15A . 1.4255(15) ?
S14A O16A . 1.4271(15) ?
S14A C17A . 1.751(2) ?
C17A C18A . 1.386(3) ?
C17A C22A . 1.389(3) ?
C18A C19A . 1.380(3) ?
C18A H18A . 0.9500 ?
C19A C20A . 1.391(3) ?
C19A H19A . 0.9500 ?
C20A C21A . 1.387(3) ?
C20A C23A . 1.502(3) ?
C21A C22A . 1.380(3) ?
C21A H21A . 0.9500 ?
C22A H22A . 0.9500 ?
C23A H23A . 0.9800 ?
C23A H23B . 0.9800 ?
C23A H23C . 0.9800 ?
C24A H24A . 0.9800 ?
C24A H24B . 0.9800 ?
C24A H24C . 0.9800 ?
N25A C26A . 1.415(3) ?
C26A C27A . 1.379(3) ?
C26A C31A . 1.385(3) ?
C27A C28A . 1.383(4) ?
C27A H27A . 0.9500 ?
C28A C29A . 1.371(4) ?
C28A H28A . 0.9500 ?
C29A C30A . 1.373(4) ?
C29A H29A . 0.9500 ?
C30A C31A . 1.384(4) ?
C30A H30A . 0.9500 ?
C31A H31A . 0.9500 ?
N1B C2B . 1.428(3) ?
N1B C13B . 1.440(3) ?
N1B S14B . 1.6674(18) ?
C2B C3B . 1.383(3) ?
C2B C7B . 1.399(3) ?
C3B C4B . 1.391(4) ?
C3B H3B . 0.9500 ?
C4B C5B . 1.369(4) ?
C4B H4B . 0.9500 ?
C5B C6B . 1.381(4) ?
C5B H5B . 0.9500 ?
C6B C7B . 1.403(3) ?
C6B H6B . 0.9500 ?
C7B C8B . 1.460(3) ?
C8B C9B . 1.364(3) ?
C8B C13B . 1.458(3) ?
C9B C10B . 1.461(3) ?
C9B C24B . 1.512(3) ?
C10B N25B . 1.280(3) ?
C10B S11B . 1.777(2) ?
S11B C12B . 1.725(2) ?
C12B C13B . 1.337(3) ?
C12B H12B . 0.9500 ?
S14B O15B . 1.4241(17) ?
S14B O16B . 1.4289(16) ?
S14B C17B . 1.752(2) ?
C17B C22B . 1.379(3) ?
C17B C18B . 1.389(3) ?
C18B C19B . 1.380(3) ?
C18B H18B . 0.9500 ?
C19B C20B . 1.384(4) ?
C19B H19B . 0.9500 ?
C20B C21B . 1.379(4) ?
C20B C23B . 1.512(3) ?
C21B C22B . 1.383(3) ?
C21B H21B . 0.9500 ?
C22B H22B . 0.9500 ?
C23B H23D . 0.9800 ?
C23B H23E . 0.9800 ?
C23B H23F . 0.9800 ?
C24B H24D . 0.9800 ?
C24B H24E . 0.9800 ?
C24B H24F . 0.9800 ?
N25B C26B . 1.406(3) ?
C26B C27B . 1.378(3) ?
C26B C31B . 1.389(3) ?
C27B C28B . 1.380(4) ?
C27B H27B . 0.9500 ?
C28B C29B . 1.364(4) ?
C28B H28B . 0.9500 ?
C29B C30B . 1.372(4) ?
C29B H29B . 0.9500 ?
C30B C31B . 1.378(4) ?
C30B H30B . 0.9500 ?
C31B H31B . 0.9500 ?

loop_
_geom_hbond_atom_site_label_D
_geom_hbond_atom_site_label_H
_geom_hbond_atom_site_label_A
_geom_hbond_site_symmetry_A
_geom_hbond_distance_DH
_geom_hbond_distance_HA
_geom_hbond_distance_DA
_geom_hbond_angle_DHA
C3A H3A O15A . 0.95 2.25 2.878(3) 123
C3B H3B O15B . 0.95 2.25 2.871(3) 122
C12A H12A O16A . 0.95 2.23 2.909(2) 127
C12B H12B O16B . 0.95 2.24 2.922(3) 128
C21A H21A O16B . 0.95 2.45 3.366(3) 161
C22A H22A O16A . 0.95 2.55 2.923(2) 104
C22B H22B O16B . 0.95 2.51 2.900(3) 104
C24A H24B N25A . 0.98 2.31 2.754(4) 106
C24B H24E N25B . 0.98 2.27 2.744(3) 108

loop_
_geom_torsion_atom_site_label_1
_geom_torsion_atom_site_label_2
_geom_torsion_atom_site_label_3
_geom_torsion_atom_site_label_4
_geom_torsion_site_symmetry_1
_geom_torsion_site_symmetry_2
_geom_torsion_site_symmetry_3
_geom_torsion_site_symmetry_4
_geom_torsion
_geom_torsion_publ_flag
C13A N1A C2A C3A . . . . 179.6(2) ?
S14A N1A C2A C3A . . . . 25.1(3) ?
C13A N1A C2A C7A . . . . -3.8(2) ?
S14A N1A C2A C7A . . . . -158.39(14) ?
C7A C2A C3A C4A . . . . -0.5(3) ?
N1A C2A C3A C4A . . . . 175.62(19) ?
C2A C3A C4A C5A . . . . -1.7(3) ?
C3A C4A C5A C6A . . . . 1.7(4) ?
C4A C5A C6A C7A . . . . 0.4(3) ?
C5A C6A C7A C2A . . . . -2.5(3) ?
C5A C6A C7A C8A . . . . -178.3(2) ?
C3A C2A C7A C6A . . . . 2.6(3) ?
N1A C2A C7A C6A . . . . -174.23(17) ?
C3A C2A C7A C8A . . . . 179.35(18) ?
N1A C2A C7A C8A . . . . 2.6(2) ?
C6A C7A C8A C9A . . . . -2.4(4) ?
C2A C7A C8A C9A . . . . -178.5(2) ?
C6A C7A C8A C13A . . . . 175.8(2) ?
C2A C7A C8A C13A . . . . -0.3(2) ?
C13A C8A C9A C10A . . . . -5.6(3) ?
C7A C8A C9A C10A . . . . 172.34(19) ?
C13A C8A C9A C24A . . . . 178.8(2) ?
C7A C8A C9A C24A . . . . -3.3(3) ?
C8A C9A C10A N25A . . . . -164.4(2) ?
C24A C9A C10A N25A . . . . 11.6(3) ?
C8A C9A C10A S11A . . . . 14.8(3) ?
C24A C9A C10A S11A . . . . -169.15(17) ?
N25A C10A S11A C12A . . . . 164.98(18) ?
C9A C10A S11A C12A . . . . -14.2(2) ?
C10A S11A C12A C13A . . . . 6.6(2) ?
S11A C12A C13A N1A . . . . -178.19(16) ?
S11A C12A C13A C8A . . . . 1.4(3) ?
C2A N1A C13A C12A . . . . -176.75(19) ?
S14A N1A C13A C12A . . . . -21.4(3) ?
C2A N1A C13A C8A . . . . 3.6(2) ?
S14A N1A C13A C8A . . . . 158.90(13) ?
C9A C8A C13A C12A . . . . -3.4(3) ?
C7A C8A C13A C12A . . . . 178.32(19) ?
C9A C8A C13A N1A . . . . 176.31(18) ?
C7A C8A C13A N1A . . . . -2.0(2) ?
C2A N1A S14A O15A . . . . -32.36(18) ?
C13A N1A S14A O15A . . . . 176.49(15) ?
C2A N1A S14A O16A . . . . -160.73(15) ?
C13A N1A S14A O16A . . . . 48.12(17) ?
C2A N1A S14A C17A . . . . 83.47(17) ?
C13A N1A S14A C17A . . . . -67.68(17) ?
O15A S14A C17A C18A . . . . 36.65(18) ?
O16A S14A C17A C18A . . . . 169.17(15) ?
N1A S14A C17A C18A . . . . -77.22(16) ?
O15A S14A C17A C22A . . . . -142.83(15) ?
O16A S14A C17A C22A . . . . -10.31(18) ?
N1A S14A C17A C22A . . . . 103.30(16) ?
C22A C17A C18A C19A . . . . -1.1(3) ?
S14A C17A C18A C19A . . . . 179.45(15) ?
C17A C18A C19A C20A . . . . -0.1(3) ?
C18A C19A C20A C21A . . . . 1.2(3) ?
C18A C19A C20A C23A . . . . -177.1(2) ?
C19A C20A C21A C22A . . . . -1.2(3) ?
C23A C20A C21A C22A . . . . 177.2(2) ?
C20A C21A C22A C17A . . . . 0.1(3) ?
C18A C17A C22A C21A . . . . 1.1(3) ?
S14A C17A C22A C21A . . . . -179.45(15) ?
C9A C10A N25A C26A . . . . 176.5(2) ?
S11A C10A N25A C26A . . . . -2.7(3) ?
C10A N25A C26A C27A . . . . 74.8(3) ?
C10A N25A C26A C31A . . . . -110.9(3) ?
C31A C26A C27A C28A . . . . 0.7(4) ?
N25A C26A C27A C28A . . . . 174.9(2) ?
C26A C27A C28A C29A . . . . 0.2(4) ?
C27A C28A C29A C30A . . . . -0.3(5) ?
C28A C29A C30A C31A . . . . -0.6(5) ?
C29A C30A C31A C26A . . . . 1.5(4) ?
C27A C26A C31A C30A . . . . -1.5(4) ?
N25A C26A C31A C30A . . . . -176.0(2) ?
C13B N1B C2B C3B . . . . -179.8(2) ?
S14B N1B C2B C3B . . . . -27.5(3) ?
C13B N1B C2B C7B . . . . 2.8(2) ?
S14B N1B C2B C7B . . . . 155.11(15) ?
C7B C2B C3B C4B . . . . -1.5(4) ?
N1B C2B C3B C4B . . . . -178.6(2) ?
C2B C3B C4B C5B . . . . 2.1(4) ?
C3B C4B C5B C6B . . . . -0.3(4) ?
C4B C5B C6B C7B . . . . -2.1(4) ?
C3B C2B C7B C6B . . . . -0.8(3) ?
N1B C2B C7B C6B . . . . 176.74(18) ?
C3B C2B C7B C8B . . . . -179.1(2) ?
N1B C2B C7B C8B . . . . -1.5(2) ?
C5B C6B C7B C2B . . . . 2.6(3) ?
C5B C6B C7B C8B . . . . -179.6(2) ?
C2B C7B C8B C9B . . . . 178.5(2) ?
C6B C7B C8B C9B . . . . 0.6(4) ?
C2B C7B C8B C13B . . . . -0.3(2) ?
C6B C7B C8B C13B . . . . -178.2(2) ?
C13B C8B C9B C10B . . . . 6.0(3) ?
C7B C8B C9B C10B . . . . -172.7(2) ?
C13B C8B C9B C24B . . . . -177.7(2) ?
C7B C8B C9B C24B . . . . 3.6(4) ?
C8B C9B C10B N25B . . . . 164.6(2) ?
C24B C9B C10B N25B . . . . -12.0(3) ?
C8B C9B C10B S11B . . . . -15.6(3) ?
C24B C9B C10B S11B . . . . 167.81(17) ?
N25B C10B S11B C12B . . . . -165.89(19) ?
C9B C10B S11B C12B . . . . 14.4(2) ?
C10B S11B C12B C13B . . . . -5.8(2) ?
S11B C12B C13B N1B . . . . 178.52(16) ?
S11B C12B C13B C8B . . . . -2.8(3) ?
C2B N1B C13B C12B . . . . 175.9(2) ?
S14B N1B C13B C12B . . . . 22.9(3) ?
C2B N1B C13B C8B . . . . -3.0(2) ?
S14B N1B C13B C8B . . . . -156.04(14) ?
C9B C8B C13B C12B . . . . 4.1(3) ?
C7B C8B C13B C12B . . . . -176.9(2) ?
C9B C8B C13B N1B . . . . -176.93(19) ?
C7B C8B C13B N1B . . . . 2.0(2) ?
C2B N1B S14B O15B . . . . 33.6(2) ?
C13B N1B S14B O15B . . . . -177.74(16) ?
C2B N1B S14B O16B . . . . 162.11(17) ?
C13B N1B S14B O16B . . . . -49.25(18) ?
C2B N1B S14B C17B . . . . -82.56(19) ?
C13B N1B S14B C17B . . . . 66.08(18) ?
O15B S14B C17B C22B . . . . 128.49(17) ?
O16B S14B C17B C22B . . . . -4.02(19) ?
N1B S14B C17B C22B . . . . -117.50(17) ?
O15B S14B C17B C18B . . . . -50.74(19) ?
O16B S14B C17B C18B . . . . 176.76(16) ?
N1B S14B C17B C18B . . . . 63.27(18) ?
C22B C17B C18B C19B . . . . 1.2(3) ?
S14B C17B C18B C19B . . . . -179.61(17) ?
C17B C18B C19B C20B . . . . -0.6(3) ?
C18B C19B C20B C21B . . . . -0.9(4) ?
C18B C19B C20B C23B . . . . 178.6(2) ?
C19B C20B C21B C22B . . . . 1.9(4) ?
C23B C20B C21B C22B . . . . -177.6(2) ?
C18B C17B C22B C21B . . . . -0.3(3) ?
S14B C17B C22B C21B . . . . -179.47(17) ?
C20B C21B C22B C17B . . . . -1.3(3) ?
C9B C10B N25B C26B . . . . -179.3(2) ?
S11B C10B N25B C26B . . . . 1.0(3) ?
C10B N25B C26B C27B . . . . -68.9(3) ?
C10B N25B C26B C31B . . . . 118.7(2) ?
C31B C26B C27B C28B . . . . -0.9(3) ?
N25B C26B C27B C28B . . . . -173.2(2) ?
C26B C27B C28B C29B . . . . 0.2(4) ?
C27B C28B C29B C30B . . . . 0.5(4) ?
C28B C29B C30B C31B . . . . -0.4(4) ?
C29B C30B C31B C26B . . . . -0.4(4) ?
C27B C26B C31B C30B . . . . 1.0(4) ?
N25B C26B C31B C30B . . . . 173.7(2) ?
